data_9017246
loop_
_publ_author_name
'Kampf, A. R.'
'Housley, R. M.'

_publ_section_title
;
 Chiappinoite-(Y), Y2Mn(Si3O7)4, a new layer silicate found in peralkaline syenitic
 ejecta from the Agua de Pau volcano, Azores
;
_journal_name_full 'European Journal of Mineralogy'
_journal_page_first 91
_journal_page_last 97
_journal_volume 27
_journal_year 2015
_chemical_compound_source 'Agua de Pau volcano, San Miguel Island, Azores District, Portugal'
_chemical_formula_sum
'Ca0.25 Ce0.18 Dy0.1 Er0.08 Fe0.09 Gd0.07 La0.07 Mn0.61 Na0.1 Nd0.09 O28 Pr0.02 Si12 Sm0.03 Y1.17 Yb0.06'
_chemical_name_mineral Chiappinoite-(Y)
_space_group_IT_number 72
_space_group_name_Hall '-I 2 2c'
_space_group_name_H-M_alt 'I b a m'
_symmetry_space_group_name_H-M 'I b a m'
_cell_angle_alpha 90
_cell_angle_beta 90
_cell_angle_gamma 90
_cell_length_a 7.5549
_cell_length_b 15.2342
_cell_length_c 19.6418
_cell_formula_units_Z 4
_cell_volume 2260.631
_database_code_amcsd 0020339
_exptl_crystal_density_diffrn 3.074
_cod_data_source_file inputs/fixed/downloads/08/08615.cif
_cod_data_source_block 08615
_cod_original_formula_sum 'Y1.17 Ce.18 Dy.1 Na.1 Nd.09 Er.08 La.07 Gd.07 Yb.06 Sm.03 Pr.02 Mn.61 Ca.25 Fe.09 Si12 O28'
_cod_database_code 9017246

loop_
_space_group_symop_operation_xyz
x,y,z
1/2+x,1/2+y,1/2+z
x,-y,1/2+z
1/2+x,1/2-y,+z
-x,y,1/2-z
1/2-x,1/2+y,-z
-x,y,1/2+z
1/2-x,1/2+y,+z
x,-y,1/2-z
1/2+x,1/2-y,-z
x,y,-z
1/2+x,1/2+y,1/2-z
-x,-y,z
1/2-x,1/2-y,1/2+z
-x,-y,-z
1/2-x,1/2-y,1/2-z

loop_
_atom_site_aniso_label
_atom_site_aniso_U_11
_atom_site_aniso_U_22
_atom_site_aniso_U_33
_atom_site_aniso_U_12
_atom_site_aniso_U_13
_atom_site_aniso_U_23
Y 0.00617 0.00770 0.00952 0.00000 -0.00069 0.00000
Ce 0.00617 0.00770 0.00952 0.00000 -0.00069 0.00000
Dy 0.00617 0.00770 0.00952 0.00000 -0.00069 0.00000
Na 0.00617 0.00770 0.00952 0.00000 -0.00069 0.00000
Nd 0.00617 0.00770 0.00952 0.00000 -0.00069 0.00000
Er 0.00617 0.00770 0.00952 0.00000 -0.00069 0.00000
La 0.00617 0.00770 0.00952 0.00000 -0.00069 0.00000
Gd 0.00617 0.00770 0.00952 0.00000 -0.00069 0.00000
Yb 0.00617 0.00770 0.00952 0.00000 -0.00069 0.00000
Sm 0.00617 0.00770 0.00952 0.00000 -0.00069 0.00000
Pr 0.00617 0.00770 0.00952 0.00000 -0.00069 0.00000
Mn 0.01480 0.00810 0.01280 0.00000 0.00000 0.00000
Ca 0.01480 0.00810 0.01280 0.00000 0.00000 0.00000
Fe 0.01480 0.00810 0.01280 0.00000 0.00000 0.00000
Si1 0.00890 0.00920 0.00900 0.00110 -0.00100 -0.00030
Si2 0.01000 0.00880 0.00850 0.00060 -0.00060 -0.00070
Si3 0.01140 0.01160 0.00890 0.00280 0.00000 0.00000
Si4 0.00960 0.01030 0.00930 -0.00090 0.00000 0.00000
O1 0.01110 0.01560 0.01570 0.00120 -0.00240 0.00420
O2 0.01370 0.01030 0.01390 0.00000 0.00160 -0.00250
O3 0.01070 0.01400 0.01540 0.00010 -0.00140 0.00060
O4 0.01780 0.01010 0.01450 -0.00110 -0.00050 -0.00050
O5 0.02280 0.01890 0.01030 0.00250 0.00020 -0.00120
O6 0.02160 0.02480 0.01040 0.00470 -0.00220 -0.00010
O7 0.04000 0.01290 0.03280 0.00060 0.00000 0.00000
O8 0.01230 0.05000 0.03490 -0.01030 0.00000 0.00000

loop_
_atom_site_label
_atom_site_fract_x
_atom_site_fract_y
_atom_site_fract_z
_atom_site_occupancy
_atom_site_U_iso_or_equiv
Y 0.00000 0.22900 0.25000 0.58500 0.00779
Ce 0.00000 0.22900 0.25000 0.09000 0.00779
Dy 0.00000 0.22900 0.25000 0.05000 0.00779
Na 0.00000 0.22900 0.25000 0.05000 0.00779
Nd 0.00000 0.22900 0.25000 0.04500 0.00779
Er 0.00000 0.22900 0.25000 0.04000 0.00779
La 0.00000 0.22900 0.25000 0.03500 0.00779
Gd 0.00000 0.22900 0.25000 0.03500 0.00779
Yb 0.00000 0.22900 0.25000 0.03000 0.00779
Sm 0.00000 0.22900 0.25000 0.01500 0.00779
Pr 0.00000 0.22900 0.25000 0.01000 0.00779
Mn 0.00000 0.00000 0.25000 0.61000 0.01190
Ca 0.00000 0.00000 0.25000 0.25000 0.01190
Fe 0.00000 0.00000 0.25000 0.09000 0.01190
Si1 0.25889 0.07589 0.35271 1.00000 0.00901
Si2 0.14882 0.37659 0.35242 1.00000 0.00910
Si3 0.17597 0.13038 0.50000 1.00000 0.01060
Si4 0.26475 0.33083 0.50000 1.00000 0.00980
O1 0.09100 0.10917 0.31185 1.00000 0.01420
O2 0.23510 0.29947 0.30893 1.00000 0.01260
O3 0.43720 0.13088 0.33201 1.00000 0.01330
O4 0.21590 0.47368 0.33012 1.00000 0.01410
O5 0.24010 0.07713 0.43434 1.00000 0.01730
O6 0.16540 0.36742 0.43380 1.00000 0.01890
O7 0.26410 0.22602 0.50000 1.00000 0.02860
O8 0.46520 0.36300 0.50000 1.00000 0.03240

loop_
_cod_related_entry_id
_cod_related_entry_database
_cod_related_entry_code
1 AMCSD 0020339
